data_2214401
loop_
_publ_author_name
'Bambagiotti-Alberti, Massimo'
'Bartolucci, Gianluca'
'Bruni, Bruno'
'Di Vaira, Massimo'
'Passaponti, Maurizio'

_publ_section_title
;
 Disodium 2,2'-dithiobis(ethanesulfonate) trihydrate (dimesna
 trihydrate)
;
_journal_coeditor_code TK2163
_journal_issue 7
_journal_name_full 'Acta Crystallographica Section E'
_journal_page_first m1948
_journal_page_last m1948
_journal_paper_doi 10.1107/S1600536807029273
_journal_volume 63
_journal_year 2007
_chemical_formula_iupac '[Na2 (C4 H8 O6 S4) (H2 O)2], H2 O'
_chemical_formula_moiety '2Na +, C4 H8 O6 S4 2-, 3H2 O'
_chemical_formula_sum 'C4 H14 Na2 O9 S4'
_chemical_formula_weight 380.37
_chemical_name_common dimesna
_chemical_name_systematic
;
poly[[di-\m-aqua-\m~4~-[2,2'-dithiobis(ethanesulfonato)]-disodium(I)]
monohydrate]
;
_space_group_IT_number 7
_symmetry_cell_setting monoclinic
_symmetry_space_group_name_Hall 'P -2ya'
_symmetry_space_group_name_H-M 'P 1 a 1'
_atom_sites_solution_hydrogens difmap
_atom_sites_solution_primary direct
_atom_sites_solution_secondary difmap
_cell_angle_alpha 90.00
_cell_angle_beta 97.106(4)
_cell_angle_gamma 90.00
_cell_formula_units_Z 2
_cell_length_a 5.7328(2)
_cell_length_b 10.9152(4)
_cell_length_c 11.2665(4)
_cell_measurement_reflns_used 2793
_cell_measurement_temperature 150(2)
_cell_measurement_theta_max 44.5
_cell_measurement_theta_min 11.1
_cell_volume 699.58(4)
_computing_cell_refinement 'CrysAlisPro CCD'
_computing_data_collection 'CrysAlisPro CCD (Oxford Diffraction, 2006)'
_computing_data_reduction 'CrysAlisPro RED (Oxford Diffraction, 2006)'
_computing_molecular_graphics 'ORTEP-3 (Farrugia, 1997) and PLATON (Spek, 2003)'
_computing_publication_material SHELXL97
_computing_structure_refinement 'SHELXL97 (Sheldrick, 1997)'
_computing_structure_solution 'SIR97 (Altomare <i>et al.</i>,  1999)'
_diffrn_ambient_temperature 150(2)
_diffrn_measured_fraction_theta_full 0.990
_diffrn_measured_fraction_theta_max 0.990
_diffrn_measurement_device_type 'Oxford Diffraction Xcalibur PX Ultra CCD'
_diffrn_measurement_method \w
_diffrn_radiation_monochromator 'Oxford Diffraction, Enhance ULTRA assembly'
_diffrn_radiation_source 'fine-focus sealed tube'
_diffrn_radiation_type CuK\a
_diffrn_radiation_wavelength 1.54180
_diffrn_reflns_av_R_equivalents 0.0337
_diffrn_reflns_av_sigmaI/netI 0.0186
_diffrn_reflns_limit_h_max 5
_diffrn_reflns_limit_h_min -7
_diffrn_reflns_limit_k_max 13
_diffrn_reflns_limit_k_min -13
_diffrn_reflns_limit_l_max 13
_diffrn_reflns_limit_l_min -13
_diffrn_reflns_number 8713
_diffrn_reflns_theta_full 72.22
_diffrn_reflns_theta_max 72.22
_diffrn_reflns_theta_min 3.95
_diffrn_standards_interval_count infinity
_diffrn_standards_interval_time infinity
_diffrn_standards_number 0
_exptl_absorpt_coefficient_mu 7.223
_exptl_absorpt_correction_T_max 1.000
_exptl_absorpt_correction_T_min 0.498
_exptl_absorpt_correction_type multi-scan
_exptl_absorpt_process_details '[ABSPACK from CrysAlisPro RED (Oxford Diffraction, 2006)]'
_exptl_crystal_colour colourless
_exptl_crystal_density_diffrn 1.806
_exptl_crystal_density_method 'not measured'
_exptl_crystal_description prism
_exptl_crystal_F_000 392
_exptl_crystal_size_max 0.15
_exptl_crystal_size_mid 0.10
_exptl_crystal_size_min 0.05
_refine_diff_density_max 0.328
_refine_diff_density_min -0.398
_refine_ls_abs_structure_details 'Flack & Bernardinelli (1999); 977 Friedel pairs'
_refine_ls_abs_structure_Flack 0.0(4)
_refine_ls_extinction_method none
_refine_ls_goodness_of_fit_ref 1.036
_refine_ls_hydrogen_treatment mixed
_refine_ls_matrix_type full
_refine_ls_number_parameters 192
_refine_ls_number_reflns 2346
_refine_ls_number_restraints 8
_refine_ls_restrained_S_all 1.034
_refine_ls_R_factor_all 0.0277
_refine_ls_R_factor_gt 0.0263
_refine_ls_shift/su_max 0.000
_refine_ls_shift/su_mean 0.000
_refine_ls_structure_factor_coef Fsqd
_refine_ls_weighting_details 'calc w=1/[\s^2^(Fo^2^)+(0.0548P)^2^+0.0000P] where P=(Fo^2^+2Fc^2^)/3'
_refine_ls_weighting_scheme calc
_refine_ls_wR_factor_gt 0.0683
_refine_ls_wR_factor_ref 0.0693
_reflns_number_gt 2246
_reflns_number_total 2346
_reflns_threshold_expression I>2\s(I)
_cod_data_source_file tk2163.cif
_cod_data_source_block I
_cod_original_sg_symbol_H-M 'P a'
_cod_database_code 2214401
_cod_database_fobs_code 2214401

loop_
_symmetry_equiv_pos_as_xyz
'x, y, z'
'x+1/2, -y, z'

loop_
_atom_site_type_symbol
_atom_site_label
_atom_site_fract_x
_atom_site_fract_y
_atom_site_fract_z
_atom_site_U_iso_or_equiv
_atom_site_adp_type
_atom_site_calc_flag
_atom_site_refinement_flags
_atom_site_occupancy
S S1 0.44292(10) 0.31465(5) 0.07585(5) 0.01495(15) Uani d . 1
O O1 0.5960(4) 0.41544(17) 0.12214(18) 0.0202(4) Uani d . 1
O O2 0.2687(4) 0.28386(18) 0.15533(17) 0.0193(4) Uani d . 1
O O3 0.5760(4) 0.20872(19) 0.04342(18) 0.0219(4) Uani d . 1
C C1 0.2838(5) 0.3722(2) -0.0587(2) 0.0180(6) Uani d . 1
H H11 0.2401 0.4585 -0.0457 0.022 Uiso calc R 1
H H12 0.3883 0.3714 -0.1224 0.022 Uiso calc R 1
C C2 0.0601(6) 0.2998(3) -0.1022(3) 0.0228(6) Uani d . 1
H H21 -0.0269 0.3449 -0.1700 0.027 Uiso calc R 1
H H22 -0.0405 0.2983 -0.0368 0.027 Uiso calc R 1
S S2 0.10126(14) 0.14314(6) -0.14969(7) 0.02739(18) Uani d . 1
S S3 0.32883(13) 0.15983(7) -0.27364(6) 0.02457(16) Uani d . 1
C C3 0.1429(6) 0.2132(3) -0.4068(3) 0.0211(6) Uani d . 1
H H31 0.0754 0.2937 -0.3894 0.025 Uiso calc R 1
H H32 0.2414 0.2250 -0.4721 0.025 Uiso calc R 1
C C4 -0.0557(5) 0.1259(2) -0.4490(2) 0.0181(6) Uani d . 1
H H41 -0.1568 0.1147 -0.3847 0.022 Uiso calc R 1
H H42 0.0102 0.0451 -0.4668 0.022 Uiso calc R 1
S S4 -0.22768(11) 0.18324(5) -0.57943(5) 0.01576(15) Uani d . 1
O O4 -0.0636(4) 0.21572(19) -0.66323(17) 0.0189(4) Uani d . 1
O O5 -0.3898(4) 0.08517(19) -0.62452(17) 0.0227(5) Uani d . 1
O O6 -0.3523(4) 0.2900(2) -0.53982(18) 0.0240(5) Uani d . 1
Na Na1 0.22800(19) 0.09442(9) 0.25452(9) 0.0182(2) Uani d . 1
Na Na2 -0.02409(19) 0.40532(10) 0.23478(10) 0.0192(2) Uani d . 1
O O7 -0.3003(5) 0.4610(2) -0.3525(3) 0.0491(7) Uani d D 1
H H71 -0.423(5) 0.473(6) -0.335(5) 0.074 Uiso d D 1
H H72 -0.325(11) 0.398(3) -0.381(5) 0.074 Uiso d D 1
O O8 -0.0935(4) 0.03360(18) 0.11922(19) 0.0198(4) Uani d D 1
H H81 -0.184(6) 0.084(3) 0.102(4) 0.030 Uiso d D 1
H H82 -0.074(7) -0.014(3) 0.072(3) 0.030 Uiso d D 1
O O9 0.3065(4) 0.45846(17) 0.3702(2) 0.0212(4) Uani d D 1
H H91 0.391(6) 0.406(3) 0.388(4) 0.032 Uiso d D 1
H H92 0.297(7) 0.488(3) 0.431(2) 0.032 Uiso d D 1

loop_
_atom_site_aniso_label
_atom_site_aniso_U_11
_atom_site_aniso_U_22
_atom_site_aniso_U_33
_atom_site_aniso_U_12
_atom_site_aniso_U_13
_atom_site_aniso_U_23
S1 0.0134(3) 0.0140(3) 0.0169(3) 0.0005(2) -0.0004(2) 0.0005(2)
O1 0.0185(11) 0.0191(10) 0.0218(10) -0.0035(8) -0.0019(8) -0.0010(8)
O2 0.0186(11) 0.0204(9) 0.0192(10) 0.0000(8) 0.0040(9) 0.0006(8)
O3 0.0204(11) 0.0197(9) 0.0256(11) 0.0053(9) 0.0032(9) -0.0008(8)
C1 0.0193(15) 0.0162(13) 0.0172(13) 0.0011(10) -0.0036(11) 0.0001(10)
C2 0.0181(16) 0.0301(15) 0.0191(14) -0.0019(12) -0.0017(12) -0.0032(11)
S2 0.0381(5) 0.0249(3) 0.0179(3) -0.0104(3) -0.0015(3) -0.0007(3)
S3 0.0230(4) 0.0286(3) 0.0202(3) 0.0046(3) -0.0052(3) -0.0050(3)
C3 0.0220(15) 0.0237(13) 0.0174(14) -0.0011(12) 0.0011(11) 0.0019(11)
C4 0.0198(15) 0.0189(13) 0.0148(13) -0.0006(11) -0.0012(11) 0.0028(10)
S4 0.0148(3) 0.0180(3) 0.0142(3) 0.0006(2) 0.0007(2) 0.0008(2)
O4 0.0191(11) 0.0206(9) 0.0175(10) 0.0018(8) 0.0049(8) 0.0022(7)
O5 0.0206(12) 0.0248(10) 0.0208(11) -0.0052(8) -0.0045(9) 0.0018(7)
O6 0.0243(12) 0.0270(10) 0.0205(10) 0.0105(9) 0.0015(9) -0.0017(9)
Na1 0.0159(6) 0.0188(5) 0.0197(5) 0.0001(4) 0.0012(5) -0.0005(4)
Na2 0.0167(6) 0.0177(5) 0.0221(6) 0.0006(4) -0.0014(5) 0.0003(4)
O7 0.0488(17) 0.0285(13) 0.0649(19) -0.0014(12) -0.0139(15) -0.0125(12)
O8 0.0162(10) 0.0190(10) 0.0233(10) 0.0021(8) -0.0020(8) 0.0002(7)
O9 0.0180(10) 0.0216(10) 0.0233(10) 0.0029(8) 0.0000(8) -0.0028(8)

loop_
_atom_type_symbol
_atom_type_description
_atom_type_scat_dispersion_real
_atom_type_scat_dispersion_imag
_atom_type_scat_source
C C 0.0181 0.0091 'International Tables Vol C Tables 4.2.6.8 and 6.1.1.4'
H H 0.0000 0.0000 'International Tables Vol C Tables 4.2.6.8 and 6.1.1.4'
O O 0.0492 0.0322 'International Tables Vol C Tables 4.2.6.8 and 6.1.1.4'
Na Na 0.1353 0.1239 'International Tables Vol C Tables 4.2.6.8 and 6.1.1.4'
S S 0.3331 0.5567 'International Tables Vol C Tables 4.2.6.8 and 6.1.1.4'

loop_
_geom_angle_atom_site_label_1
_geom_angle_atom_site_label_2
_geom_angle_atom_site_label_3
_geom_angle_site_symmetry_1
_geom_angle_site_symmetry_3
_geom_angle
O3 S1 O2 . . 112.97(12)
O3 S1 O1 . . 112.14(12)
O2 S1 O1 . . 112.34(12)
O3 S1 C1 . . 107.16(12)
O2 S1 C1 . . 106.57(13)
O1 S1 C1 . . 105.04(12)
S1 O1 Na2 . 1_655 128.56(12)
S1 O1 Na2 . 2_565 125.78(12)
Na2 O1 Na2 1_655 2_565 93.29(7)
S1 O2 Na1 . . 127.08(12)
S1 O2 Na2 . . 131.69(12)
Na1 O2 Na2 . . 101.06(8)
C2 C1 S1 . . 114.2(2)
C2 C1 H11 . . 108.7
S1 C1 H11 . . 108.7
C2 C1 H12 . . 108.7
S1 C1 H12 . . 108.7
H11 C1 H12 . . 107.6
C1 C2 S2 . . 116.4(2)
C1 C2 H21 . . 108.2
S2 C2 H21 . . 108.2
C1 C2 H22 . . 108.2
S2 C2 H22 . . 108.2
H21 C2 H22 . . 107.3
C2 S2 S3 . . 103.64(11)
C3 S3 S2 . . 103.52(11)
C4 C3 S3 . . 113.44(19)
C4 C3 H31 . . 108.9
S3 C3 H31 . . 108.9
C4 C3 H32 . . 108.9
S3 C3 H32 . . 108.9
H31 C3 H32 . . 107.7
C3 C4 S4 . . 110.91(18)
C3 C4 H41 . . 109.5
S4 C4 H41 . . 109.5
C3 C4 H42 . . 109.5
S4 C4 H42 . . 109.5
H41 C4 H42 . . 108.0
O4 S4 O6 . . 112.47(13)
O4 S4 O5 . . 112.68(12)
O6 S4 O5 . . 111.96(13)
O4 S4 C4 . . 106.54(13)
O6 S4 C4 . . 105.63(13)
O5 S4 C4 . . 106.99(12)
S4 O4 Na2 . 1_554 129.00(12)
S4 O4 Na1 . 1_554 130.60(12)
Na2 O4 Na1 1_554 1_554 100.33(8)
S4 O5 Na1 . 1_454 130.65(12)
S4 O5 Na1 . 2_454 123.57(13)
Na1 O5 Na1 1_454 2_454 90.70(7)
O8 Na1 O2 . . 93.20(8)
O8 Na1 O8 . 2 77.48(7)
O2 Na1 O8 . 2 97.72(8)
O8 Na1 O4 . 1_556 82.99(8)
O2 Na1 O4 . 1_556 79.37(7)
O8 Na1 O4 2 1_556 160.09(8)
O8 Na1 O5 . 1_656 159.28(9)
O2 Na1 O5 . 1_656 99.53(8)
O8 Na1 O5 2 1_656 84.62(8)
O4 Na1 O5 1_556 1_656 115.29(8)
O8 Na1 O5 . 2_556 83.66(7)
O2 Na1 O5 . 2_556 167.79(8)
O8 Na1 O5 2 2_556 93.13(8)
O4 Na1 O5 1_556 2_556 88.53(7)
O5 Na1 O5 1_656 2_556 87.02(7)
O8 Na1 Na1 . 2_455 42.24(6)
O2 Na1 Na1 . 2_455 129.43(6)
O8 Na1 Na1 2 2_455 94.03(6)
O4 Na1 Na1 1_556 2_455 73.65(5)
O5 Na1 Na1 1_656 2_455 130.55(6)
O5 Na1 Na1 2_556 2_455 43.60(5)
O8 Na1 Na1 . 2 114.13(7)
O2 Na1 Na1 . 2 112.41(6)
O8 Na1 Na1 2 2 41.13(6)
O4 Na1 Na1 1_556 2 157.52(5)
O5 Na1 Na1 1_656 2 45.69(5)
O5 Na1 Na1 2_556 2 79.53(6)
Na1 Na1 Na1 2_455 2 108.56(5)
O9 Na2 O1 . 1_455 160.56(8)
O9 Na2 O4 . 1_556 91.05(8)
O1 Na2 O4 1_455 1_556 99.28(8)
O9 Na2 O2 . . 80.42(8)
O1 Na2 O2 1_455 . 117.56(8)
O4 Na2 O2 1_556 . 79.24(7)
O9 Na2 O9 . 2_465 78.08(7)
O1 Na2 O9 1_455 2_465 84.01(8)
O4 Na2 O9 1_556 2_465 99.18(8)
O2 Na2 O9 . 2_465 158.42(9)
O9 Na2 O1 . 2_465 83.39(8)
O1 Na2 O1 1_455 2_465 89.09(7)
O4 Na2 O1 1_556 2_465 168.28(9)
O2 Na2 O1 . 2_465 89.64(7)
O9 Na2 O1 2_465 2_465 89.79(7)
O9 Na2 Na2 . 2_565 42.94(6)
O1 Na2 Na2 1_455 2_565 131.34(6)
O4 Na2 Na2 1_556 2_565 129.14(6)
O2 Na2 Na2 . 2_565 73.63(5)
O9 Na2 Na2 2_465 2_565 91.69(6)
O1 Na2 Na2 2_465 2_565 42.33(5)
O9 Na2 Na2 . 2_465 116.35(6)
O1 Na2 Na2 1_455 2_465 44.37(5)
O4 Na2 Na2 1_556 2_465 112.40(6)
O2 Na2 Na2 . 2_465 158.24(5)
O9 Na2 Na2 2_465 2_465 41.53(6)
O1 Na2 Na2 2_465 2_465 79.32(6)
Na2 Na2 Na2 2_565 2_465 108.41(6)
H71 O7 H72 . . 97(6)
Na1 O8 Na1 . 2_455 96.63(9)
Na1 O8 H81 . . 115(3)
Na1 O8 H81 2_455 . 104(3)
Na1 O8 H82 . . 119(3)
Na1 O8 H82 2_455 . 99(3)
H81 O8 H82 . . 118(4)
Na2 O9 Na2 . 2_565 95.53(9)
Na2 O9 H91 . . 115(3)
Na2 O9 H91 2_565 . 110(3)
Na2 O9 H92 . . 123(3)
Na2 O9 H92 2_565 . 113(3)
H91 O9 H92 . . 101(4)

loop_
_geom_bond_atom_site_label_1
_geom_bond_atom_site_label_2
_geom_bond_site_symmetry_2
_geom_bond_distance
S1 O3 . 1.457(2)
S1 O2 . 1.461(2)
S1 O1 . 1.4626(19)
S1 C1 . 1.784(3)
O1 Na2 1_655 2.384(2)
O1 Na2 2_565 2.476(2)
O2 Na1 . 2.376(2)
O2 Na2 . 2.397(2)
C1 C2 . 1.534(4)
C1 H11 . 0.9900
C1 H12 . 0.9900
C2 S2 . 1.816(3)
C2 H21 . 0.9900
C2 H22 . 0.9900
S2 S3 . 2.0338(10)
S3 C3 . 1.825(3)
C3 C4 . 1.515(4)
C3 H31 . 0.9900
C3 H32 . 0.9900
C4 S4 . 1.779(3)
C4 H41 . 0.9900
C4 H42 . 0.9900
S4 O4 . 1.456(2)
S4 O6 . 1.465(2)
S4 O5 . 1.467(2)
O4 Na2 1_554 2.392(2)
O4 Na1 1_554 2.406(2)
O5 Na1 1_454 2.435(2)
O5 Na1 2_454 2.527(2)
Na1 O8 . 2.338(2)
Na1 O8 2 2.389(2)
Na1 O4 1_556 2.406(2)
Na1 O5 1_656 2.435(2)
Na1 O5 2_556 2.527(2)
Na1 Na1 2_455 3.5305(12)
Na1 Na1 2 3.5305(12)
Na2 O9 . 2.354(2)
Na2 O1 1_455 2.384(2)
Na2 O4 1_556 2.392(2)
Na2 O9 2_465 2.419(2)
Na2 O1 2_465 2.476(2)
Na2 Na2 2_565 3.5339(12)
Na2 Na2 2_465 3.5339(12)
O7 H71 . 0.763(15)
O7 H72 . 0.764(15)
O8 Na1 2_455 2.389(2)
O8 H81 . 0.763(15)
O8 H82 . 0.764(15)
O9 Na2 2_565 2.419(2)
O9 H91 . 0.766(15)
O9 H92 . 0.763(15)

loop_
_geom_hbond_atom_site_label_D
_geom_hbond_atom_site_label_H
_geom_hbond_atom_site_label_A
_geom_hbond_site_symmetry_A
_geom_hbond_distance_DH
_geom_hbond_distance_HA
_geom_hbond_distance_DA
_geom_hbond_angle_DHA
O7 H72 O6 . 0.764(15) 2.14(3) 2.806(3) 147(6)
O7 H71 O7 2_465 0.763(15) 2.27(3) 2.9901(15) 158(6)
O8 H81 O3 1_455 0.763(15) 1.990(15) 2.752(3) 175(4)
O8 H82 O3 2_455 0.764(15) 2.33(3) 2.979(3) 144(4)
O9 H91 O6 1_656 0.766(15) 2.029(17) 2.783(3) 168(4)

loop_
_geom_torsion_atom_site_label_1
_geom_torsion_atom_site_label_2
_geom_torsion_atom_site_label_3
_geom_torsion_atom_site_label_4
_geom_torsion_site_symmetry_1
_geom_torsion_site_symmetry_4
_geom_torsion
O3 S1 O1 Na2 . 1_655 -32.55(19)
O2 S1 O1 Na2 . 1_655 95.97(16)
C1 S1 O1 Na2 . 1_655 -148.59(15)
O3 S1 O1 Na2 . 2_565 -164.23(12)
O2 S1 O1 Na2 . 2_565 -35.72(17)
C1 S1 O1 Na2 . 2_565 79.73(16)
O3 S1 O2 Na1 . . 9.99(19)
O1 S1 O2 Na1 . . -118.08(14)
C1 S1 O2 Na1 . . 127.41(14)
O3 S1 O2 Na2 . . -175.80(14)
O1 S1 O2 Na2 . . 56.13(19)
C1 S1 O2 Na2 . . -58.39(18)
O3 S1 C1 C2 . . 79.0(2)
O2 S1 C1 C2 . . -42.2(2)
O1 S1 C1 C2 . . -161.6(2)
S1 C1 C2 S2 . . -65.8(3)
C1 C2 S2 S3 . . -53.8(2)
C2 S2 S3 C3 . . -77.94(14)
S2 S3 C3 C4 . . -59.4(2)
S3 C3 C4 S4 . . -179.55(16)
C3 C4 S4 O4 . . 50.4(2)
C3 C4 S4 O6 . . -69.4(2)
C3 C4 S4 O5 . . 171.12(19)
O6 S4 O4 Na2 . 1_554 -11.5(2)
O5 S4 O4 Na2 . 1_554 116.17(15)
C4 S4 O4 Na2 . 1_554 -126.80(15)
O6 S4 O4 Na1 . 1_554 171.83(14)
O5 S4 O4 Na1 . 1_554 -60.48(19)
C4 S4 O4 Na1 . 1_554 56.55(18)
O4 S4 O5 Na1 . 1_454 -88.73(18)
O6 S4 O5 Na1 . 1_454 39.24(19)
C4 S4 O5 Na1 . 1_454 154.52(15)
O4 S4 O5 Na1 . 2_454 37.37(16)
O6 S4 O5 Na1 . 2_454 165.33(12)
C4 S4 O5 Na1 . 2_454 -79.39(16)
S1 O2 Na1 O8 . . -102.75(15)
Na2 O2 Na1 O8 . . 81.66(9)
S1 O2 Na1 O8 . 2 -24.95(16)
Na2 O2 Na1 O8 . 2 159.45(8)
S1 O2 Na1 O4 . 1_556 175.00(14)
Na2 O2 Na1 O4 . 1_556 -0.59(9)
S1 O2 Na1 O5 . 1_656 60.84(16)
Na2 O2 Na1 O5 . 1_656 -114.75(8)
S1 O2 Na1 O5 . 2_556 -177.4(3)
Na2 O2 Na1 O5 . 2_556 7.0(4)
S1 O2 Na1 Na1 . 2_455 -126.68(13)
Na2 O2 Na1 Na1 . 2_455 57.72(10)
S1 O2 Na1 Na1 . 2 15.03(16)
Na2 O2 Na1 Na1 . 2 -160.57(5)
S1 O2 Na2 O9 . . -81.77(16)
Na1 O2 Na2 O9 . . 93.52(9)
S1 O2 Na2 O1 . 1_455 90.38(17)
Na1 O2 Na2 O1 . 1_455 -94.33(9)
S1 O2 Na2 O4 . 1_556 -174.69(15)
Na1 O2 Na2 O4 . 1_556 0.60(9)
S1 O2 Na2 O9 . 2_465 -86.9(3)
Na1 O2 Na2 O9 . 2_465 88.3(2)
S1 O2 Na2 O1 . 2_465 1.59(17)
Na1 O2 Na2 O1 . 2_465 176.88(8)
S1 O2 Na2 Na2 . 2_565 -38.18(14)
Na1 O2 Na2 Na2 . 2_565 137.11(8)
S1 O2 Na2 Na2 . 2_465 60.6(3)
Na1 O2 Na2 Na2 . 2_465 -124.15(16)
O2 Na1 O8 Na1 . 2_455 -152.21(8)
O8 Na1 O8 Na1 2 2_455 110.59(12)
O4 Na1 O8 Na1 1_556 2_455 -73.34(7)
O5 Na1 O8 Na1 1_656 2_455 79.7(3)
O5 Na1 O8 Na1 2_556 2_455 15.95(8)
Na1 Na1 O8 Na1 2 2_455 91.46(8)
O1 Na2 O9 Na2 1_455 2_565 -82.5(3)
O4 Na2 O9 Na2 1_556 2_565 155.11(8)
O2 Na2 O9 Na2 . 2_565 76.21(7)
O9 Na2 O9 Na2 2_465 2_565 -105.73(11)
O1 Na2 O9 Na2 2_465 2_565 -14.54(7)
Na2 Na2 O9 Na2 2_465 2_565 -89.14(8)
